data_7204654
loop_
_publ_author_name
'Song, Yanning'
'Zavalij, Peter Y.'
'Whittingham, M. Stanley'

_publ_section_title
;
 Two novel open-framework zinc phosphates: (CH3NH3)Zn4(PO4)3 and
 (CH3NH3)2Zn5(PO4)4Electronic supplementary information (ESI)
 available: tables for atomic coordinates and anisotropic parameters
 and full list of bond lengths and bond angles. See
 http://www.rsc.org/suppdata/jm/b3/b303910b/
;
_journal_issue 8
_journal_name_full 'Journal of Materials Chemistry'
_journal_page_first 1936
_journal_paper_doi 10.1039/b303910b
_journal_volume 13
_journal_year 2003
_chemical_formula_moiety '(C H3 N H3), Zn4 (P O4)3'
_chemical_formula_sum 'C H6 N O12 P3 Zn4'
_chemical_formula_weight 578.46
_chemical_name_common 'methylammonium zinc phosphate'
_chemical_name_systematic
;
?
;
_space_group_IT_number 61
_symmetry_cell_setting orthorhombic
_symmetry_space_group_name_Hall '-P 2ac 2ab'
_symmetry_space_group_name_H-M 'P b c a'
_atom_sites_solution_hydrogens geom
_atom_sites_solution_primary direct
_atom_sites_solution_secondary difmap
_audit_creation_method 'SHELXL-97 and ZCIF by Peter Y. Zavalij'
_cell_angle_alpha 90.00
_cell_angle_beta 90.00
_cell_angle_gamma 90.00
_cell_formula_units_Z 8
_cell_length_a 14.6797(6)
_cell_length_b 10.1204(4)
_cell_length_c 16.6015(7)
_cell_measurement_reflns_used 7051
_cell_measurement_temperature 295(2)
_cell_measurement_theta_max 62.610
_cell_measurement_theta_min 5.471
_cell_volume 2466.39(17)
_computing_cell_refinement 'SAINT (Bruker, 1999)'
_computing_data_collection 'SMART (Bruker, 1999)'
_computing_data_reduction SAINT
_computing_molecular_graphics 'ORTEP-3 (Farrugia,1997), ATOMS (Dowty,1999)'
_computing_publication_material SHELXL-97
_computing_structure_refinement 'SHELXL-97 (Sheldrick, 1997)'
_computing_structure_solution 'SHELXS-97 (Sheldrick, 1990)'
_diffrn_ambient_temperature 295(2)
_diffrn_measured_fraction_theta_full 0.996
_diffrn_measured_fraction_theta_max 0.996
_diffrn_measurement_device_type 'Bruker SmartApex CCD area detector'
_diffrn_measurement_method '\w scans'
_diffrn_radiation_monochromator graphite
_diffrn_radiation_source 'fine-focus sealed tube'
_diffrn_radiation_type MoK\a
_diffrn_radiation_wavelength 0.71073
_diffrn_reflns_av_R_equivalents 0.0413
_diffrn_reflns_av_sigmaI/netI 0.0251
_diffrn_reflns_limit_h_max 20
_diffrn_reflns_limit_h_min -20
_diffrn_reflns_limit_k_max 14
_diffrn_reflns_limit_k_min -14
_diffrn_reflns_limit_l_max 23
_diffrn_reflns_limit_l_min -23
_diffrn_reflns_number 27937
_diffrn_reflns_theta_full 30.51
_diffrn_reflns_theta_max 30.51
_diffrn_reflns_theta_min 2.45
_diffrn_standards_decay_% 0.05
_exptl_absorpt_coefficient_mu 8.140
_exptl_absorpt_correction_T_max 0.4807
_exptl_absorpt_correction_T_min 0.2750
_exptl_absorpt_correction_type multi-scan
_exptl_absorpt_process_details 'SADABS (Sheldrick, 1996)'
_exptl_crystal_colour colorless
_exptl_crystal_density_diffrn 3.116
_exptl_crystal_density_method 'not measured'
_exptl_crystal_description prism
_exptl_crystal_F_000 2240
_exptl_crystal_size_max 0.29
_exptl_crystal_size_mid 0.14
_exptl_crystal_size_min 0.09
_refine_diff_density_max 0.591
_refine_diff_density_min -0.467
_refine_diff_density_rms 0.124
_refine_ls_extinction_coef 0.00128(8)
_refine_ls_extinction_expression Fc^*^=kFc[1+0.001xFc^2^\l^3^/sin(2\q)]^-1/4^
_refine_ls_extinction_method SHELXL
_refine_ls_goodness_of_fit_ref 1.043
_refine_ls_hydrogen_treatment constr
_refine_ls_matrix_type full
_refine_ls_number_parameters 217
_refine_ls_number_reflns 3750
_refine_ls_number_restraints 6
_refine_ls_restrained_S_all 1.043
_refine_ls_R_factor_all 0.0274
_refine_ls_R_factor_gt 0.0240
_refine_ls_shift/su_max 0.001
_refine_ls_shift/su_mean 0.000
_refine_ls_structure_factor_coef Fsqd
_refine_ls_weighting_details 'w=1/[\s^2^(Fo^2^)+(0.0240P)^2^+3.1020P] where P=(Fo^2^+2Fc^2^)/3'
_refine_ls_weighting_scheme calc
_refine_ls_wR_factor_gt 0.0542
_refine_ls_wR_factor_ref 0.0555
_reflns_number_gt 3409
_reflns_number_total 3750
_reflns_threshold_expression >2sigma(I)
_cod_data_source_file b303910b.txt
_cod_data_source_block Zn4P3-0235
_cod_depositor_comments
;
The following automatic conversions were performed:
'_symmetry_cell_setting' value 'Orthorhombic' changed to 'orthorhombic'
according to '/home/saulius/struct/CIF-dictionaries/cif_core.dic'
dictionary named 'cif_core.dic' version 2.4.1 from 2010-06-29.

Automatic conversion script
Id: cif_fix_enum 1527 2010-12-29 10:47:43Z saulius 
;
_cod_original_sg_symbol_H-M Pbca
_cod_database_code 7204654

loop_
_symmetry_equiv_pos_as_xyz
'x, y, z'
'-x+1/2, -y, z+1/2'
'-x, y+1/2, -z+1/2'
'x+1/2, -y+1/2, -z'
'-x, -y, -z'
'x-1/2, y, -z-1/2'
'x, -y-1/2, z-1/2'
'-x-1/2, y-1/2, z'

loop_
_atom_site_label
_atom_site_type_symbol
_atom_site_fract_x
_atom_site_fract_y
_atom_site_fract_z
_atom_site_U_iso_or_equiv
_atom_site_adp_type
_atom_site_occupancy
_atom_site_symmetry_multiplicity
_atom_site_calc_flag
_atom_site_refinement_flags
_atom_site_disorder_assembly
_atom_site_disorder_group
Zn1 Zn 0.143310(17) 0.87693(2) 0.226671(15) 0.01001(7) Uani 1 1 d . . .
Zn2 Zn 0.365668(17) 0.89255(2) 0.195273(16) 0.00995(7) Uani 1 1 d . . .
Zn3 Zn 0.448530(18) 1.15139(2) 0.089206(16) 0.01154(7) Uani 1 1 d . . .
Zn4 Zn 0.431142(18) 0.65219(3) 0.058045(16) 0.01128(7) Uani 1 1 d . . .
P1 P 0.25741(4) 0.62824(5) 0.16315(3) 0.00832(10) Uani 1 1 d . . .
P2 P 0.55109(4) 0.88202(5) 0.10500(3) 0.00902(11) Uani 1 1 d . . .
P3 P 0.53918(4) 0.39803(5) 0.12570(3) 0.00910(11) Uani 1 1 d . . .
O1 O 0.25332(10) 0.77675(16) 0.18759(10) 0.0119(3) Uani 1 1 d . . .
O2 O 0.05174(11) 0.82628(17) 0.14889(11) 0.0159(3) Uani 1 1 d . . .
O3 O 0.19700(12) 1.05113(16) 0.23111(10) 0.0159(3) Uani 1 1 d . . .
O4 O 0.11792(11) 0.82320(17) 0.33431(10) 0.0149(3) Uani 1 1 d . . .
O5 O 0.34181(10) 1.07592(15) 0.15445(10) 0.0114(3) Uani 1 1 d . . .
O6 O 0.45376(11) 0.82081(16) 0.11795(10) 0.0135(3) Uani 1 1 d . . .
O7 O 0.39314(13) 0.89155(19) 0.30601(10) 0.0209(4) Uani 1 1 d . . .
O8 O 0.54329(12) 1.02991(16) 0.11857(12) 0.0189(4) Uani 1 1 d . . .
O9 O 0.41612(12) 1.15847(19) -0.02184(10) 0.0192(4) Uani 1 1 d . . .
O10 O 0.30641(12) 0.61394(17) 0.08388(11) 0.0173(3) Uani 1 1 d . . .
O11 O 0.52127(13) 0.53793(16) 0.10017(12) 0.0218(4) Uani 1 1 d . . .
O12 O 0.42425(11) 0.68738(17) -0.05594(9) 0.0145(3) Uani 1 1 d . . .
C1 C 0.2458(2) 0.5902(4) 0.4616(2) 0.0314(7) Uani 1 1 d D . .
H1C H 0.297(3) 0.544(4) 0.477(3) 0.078(15) Uiso 1 1 d D . .
H2C H 0.220(4) 0.645(4) 0.500(3) 0.09(2) Uiso 1 1 d D . .
H3C H 0.205(3) 0.526(4) 0.442(3) 0.084(17) Uiso 1 1 d D . .
N1 N 0.26675(16) 0.6706(2) 0.39028(14) 0.0199(4) Uani 1 1 d D . .
H1N H 0.3098(18) 0.719(3) 0.3998(19) 0.026(9) Uiso 1 1 d D . .
H2N H 0.2212(19) 0.713(3) 0.378(2) 0.038(10) Uiso 1 1 d D . .
H3N H 0.284(2) 0.627(3) 0.3522(18) 0.032(10) Uiso 1 1 d D . .

loop_
_atom_site_aniso_label
_atom_site_aniso_U_11
_atom_site_aniso_U_22
_atom_site_aniso_U_33
_atom_site_aniso_U_23
_atom_site_aniso_U_13
_atom_site_aniso_U_12
Zn1 0.00913(12) 0.01139(12) 0.00950(12) 0.00012(9) 0.00052(9) -0.00084(9)
Zn2 0.00925(12) 0.01063(12) 0.00998(12) 0.00013(9) -0.00003(9) 0.00008(9)
Zn3 0.01341(13) 0.01137(12) 0.00984(12) -0.00063(9) 0.00031(9) 0.00149(9)
Zn4 0.01215(13) 0.01184(12) 0.00986(12) -0.00049(9) 0.00123(9) 0.00008(9)
P1 0.0075(2) 0.0074(2) 0.0101(2) -0.00065(18) -0.00002(19) -0.00014(17)
P2 0.0083(2) 0.0101(2) 0.0087(2) -0.00063(18) -0.00071(19) 0.00063(18)
P3 0.0092(2) 0.0093(2) 0.0088(2) -0.00031(18) -0.00020(19) 0.00007(19)
O1 0.0094(7) 0.0094(7) 0.0168(8) -0.0010(6) 0.0000(6) -0.0007(5)
O2 0.0133(8) 0.0154(8) 0.0189(8) -0.0042(6) -0.0072(6) 0.0036(6)
O3 0.0182(8) 0.0127(7) 0.0169(8) 0.0000(6) 0.0065(7) -0.0039(6)
O4 0.0155(8) 0.0189(8) 0.0105(7) 0.0033(6) 0.0048(6) 0.0057(6)
O5 0.0093(7) 0.0103(7) 0.0147(8) 0.0023(6) 0.0003(6) 0.0019(6)
O6 0.0096(7) 0.0138(7) 0.0170(8) -0.0050(6) 0.0034(6) -0.0022(6)
O7 0.0209(9) 0.0296(10) 0.0122(8) 0.0019(7) -0.0065(7) -0.0021(7)
O8 0.0147(8) 0.0098(7) 0.0323(10) -0.0016(7) -0.0045(7) 0.0013(6)
O9 0.0165(8) 0.0333(10) 0.0078(7) -0.0018(7) 0.0017(6) 0.0008(7)
O10 0.0134(8) 0.0232(9) 0.0151(8) -0.0057(6) 0.0064(6) -0.0056(7)
O11 0.0199(9) 0.0115(8) 0.0340(11) 0.0048(7) -0.0046(8) 0.0019(7)
O12 0.0170(8) 0.0180(8) 0.0084(7) -0.0015(6) 0.0019(6) 0.0036(6)
C1 0.0273(15) 0.0343(16) 0.0326(16) 0.0136(13) 0.0003(13) 0.0006(13)
N1 0.0174(11) 0.0214(11) 0.0209(11) 0.0028(9) 0.0000(9) 0.0023(9)

loop_
_atom_type_symbol
_atom_type_description
_atom_type_scat_dispersion_real
_atom_type_scat_dispersion_imag
_atom_type_scat_source
C C 0.0033 0.0016 'International Tables Vol C Tables 4.2.6.8 and 6.1.1.4'
H H 0.0000 0.0000 'International Tables Vol C Tables 4.2.6.8 and 6.1.1.4'
N N 0.0061 0.0033 'International Tables Vol C Tables 4.2.6.8 and 6.1.1.4'
O O 0.0106 0.0060 'International Tables Vol C Tables 4.2.6.8 and 6.1.1.4'
P P 0.1023 0.0942 'International Tables Vol C Tables 4.2.6.8 and 6.1.1.4'
Zn Zn 0.2839 1.4301 'International Tables Vol C Tables 4.2.6.8 and 6.1.1.4'

loop_
_geom_angle_atom_site_label_1
_geom_angle_atom_site_label_2
_geom_angle_atom_site_label_3
_geom_angle
_geom_angle_site_symmetry_1
_geom_angle_site_symmetry_3
_geom_angle_publ_flag
O4 Zn1 O3 107.72(7) . . ?
O4 Zn1 O2 114.51(8) . . ?
O3 Zn1 O2 123.43(7) . . ?
O4 Zn1 O1 108.39(7) . . ?
O3 Zn1 O1 98.31(7) . . ?
O2 Zn1 O1 102.06(7) . . ?
O7 Zn2 O6 119.74(8) . . ?
O7 Zn2 O5 111.85(7) . . ?
O6 Zn2 O5 103.67(7) . . ?
O7 Zn2 O1 103.46(7) . . ?
O6 Zn2 O1 106.33(6) . . ?
O5 Zn2 O1 111.80(6) . . ?
O9 Zn3 O8 116.79(8) . . ?
O9 Zn3 O2 116.06(8) . 8_665 ?
O8 Zn3 O2 115.86(7) . 8_665 ?
O9 Zn3 O5 109.52(7) . . ?
O8 Zn3 O5 100.42(7) . . ?
O2 Zn3 O5 93.75(6) 8_665 . ?
O11 Zn4 O10 117.47(8) . . ?
O11 Zn4 O12 120.84(8) . . ?
O10 Zn4 O12 101.91(7) . . ?
O11 Zn4 O6 102.79(7) . . ?
O10 Zn4 O6 102.65(7) . . ?
O12 Zn4 O6 109.79(7) . . ?
O10 P1 O3 112.78(10) . 8_655 ?
O10 P1 O5 109.46(9) . 8_655 ?
O3 P1 O5 107.76(9) 8_655 8_655 ?
O10 P1 O1 109.79(9) . . ?
O3 P1 O1 108.52(9) 8_655 . ?
O5 P1 O1 108.43(8) 8_655 . ?
O8 P2 O9 115.15(11) . 5_675 ?
O8 P2 O4 109.56(10) . 6_656 ?
O9 P2 O4 106.93(10) 5_675 6_656 ?
O8 P2 O6 107.44(9) . . ?
O9 P2 O6 107.83(10) 5_675 . ?
O4 P2 O6 109.88(10) 6_656 . ?
O11 P3 O7 111.62(11) . 3_645 ?
O11 P3 O12 112.19(10) . 5_665 ?
O7 P3 O12 108.10(10) 3_645 5_665 ?
O11 P3 O2 110.92(10) . 8_655 ?
O7 P3 O2 110.86(10) 3_645 8_655 ?
O12 P3 O2 102.78(9) 5_665 8_655 ?
O11 P3 Zn3 132.39(8) . 1_545 ?
O7 P3 Zn3 115.01(8) 3_645 1_545 ?
O12 P3 Zn3 61.25(7) 5_665 1_545 ?
O2 P3 Zn3 42.27(6) 8_655 1_545 ?
P1 O1 Zn1 126.90(9) . . ?
P1 O1 Zn2 122.87(9) . . ?
Zn1 O1 Zn2 109.94(7) . . ?
P3 O2 Zn1 129.29(10) 8_665 . ?
P3 O2 Zn3 106.42(9) 8_665 8_655 ?
Zn1 O2 Zn3 123.99(8) . 8_655 ?
P1 O3 Zn1 128.10(10) 8_665 . ?
P2 O4 Zn1 129.31(10) 6_556 . ?
P1 O5 Zn2 116.53(9) 8_665 . ?
P1 O5 Zn3 129.55(9) 8_665 . ?
Zn2 O5 Zn3 112.91(7) . . ?
P2 O6 Zn2 122.88(9) . . ?
P2 O6 Zn4 114.74(9) . . ?
Zn2 O6 Zn4 122.08(8) . . ?
P3 O7 Zn2 151.02(13) 3_655 . ?
P2 O8 Zn3 130.43(11) . . ?
P2 O9 Zn3 142.23(12) 5_675 . ?
P1 O10 Zn4 129.13(11) . . ?
P3 O11 Zn4 143.48(12) . . ?
P3 O12 Zn4 127.98(10) 5_665 . ?
N1 C1 H1C 110(3) . . ?
N1 C1 H2C 108(3) . . ?
H1C C1 H2C 117(5) . . ?
N1 C1 H3C 104(3) . . ?
H1C C1 H3C 105(4) . . ?
H2C C1 H3C 113(5) . . ?
C1 N1 H1N 110(2) . . ?
C1 N1 H2N 108(3) . . ?
H1N N1 H2N 111(3) . . ?
C1 N1 H3N 113(2) . . ?
H1N N1 H3N 104(3) . . ?
H2N N1 H3N 110(4) . . ?

loop_
_geom_bond_atom_site_label_1
_geom_bond_atom_site_label_2
_geom_bond_distance
_geom_bond_site_symmetry_2
_geom_bond_publ_flag
Zn1 O4 1.9047(16) . ?
Zn1 O3 1.9325(16) . ?
Zn1 O2 1.9331(16) . ?
Zn1 O1 2.0141(15) . ?
Zn2 O7 1.8821(17) . ?
Zn2 O6 1.9614(16) . ?
Zn2 O5 2.0065(15) . ?
Zn2 O1 2.0272(15) . ?
Zn3 O9 1.9053(17) . ?
Zn3 O8 1.9195(17) . ?
Zn3 O2 2.0284(17) 8_665 ?
Zn3 O5 2.0520(16) . ?
Zn4 O11 1.8912(17) . ?
Zn4 O10 1.9201(17) . ?
Zn4 O12 1.9283(16) . ?
Zn4 O6 2.0029(16) . ?
P1 O10 1.5066(17) . ?
P1 O3 1.5265(17) 8_655 ?
P1 O5 1.5565(16) 8_655 ?
P1 O1 1.5580(16) . ?
P2 O8 1.5179(17) . ?
P2 O9 1.5183(18) 5_675 ?
P2 O4 1.5270(17) 6_656 ?
P2 O6 1.5721(16) . ?
P3 O11 1.5011(17) . ?
P3 O7 1.5089(18) 3_645 ?
P3 O12 1.5417(17) 5_665 ?
P3 O2 1.5675(17) 8_655 ?
P3 Zn3 2.8928(6) 1_545 ?
C1 N1 1.469(4) . ?
C1 H1C 0.93(3) . ?
C1 H2C 0.93(3) . ?
C1 H3C 0.93(3) . ?
N1 H1N 0.82(2) . ?
N1 H2N 0.82(2) . ?
N1 H3N 0.81(2) . ?

loop_
_geom_hbond_atom_site_label_D
_geom_hbond_atom_site_label_H
_geom_hbond_atom_site_label_A
_geom_hbond_distance_DH
_geom_hbond_distance_HA
_geom_hbond_distance_DA
_geom_hbond_angle_DHA
_geom_hbond_site_symmetry_A
N1 H1N O12 0.82(2) 2.06(2) 2.865(3) 167(3) 7_576
N1 H1N O7 0.82(2) 2.64(3) 3.225(3) 130(3) .
N1 H2N O4 0.82(2) 2.02(2) 2.832(3) 172(4) .
N1 H3N O3 0.81(2) 2.17(3) 2.954(3) 163(3) 8_655

loop_
_geom_torsion_atom_site_label_1
_geom_torsion_atom_site_label_2
_geom_torsion_atom_site_label_3
_geom_torsion_atom_site_label_4
_geom_torsion
_geom_torsion_site_symmetry_1
_geom_torsion_site_symmetry_2
_geom_torsion_site_symmetry_3
_geom_torsion_site_symmetry_4
_geom_torsion_publ_flag
O10 P1 O1 Zn1 132.59(12) . . . . ?
O3 P1 O1 Zn1 -103.74(12) 8_655 . . . ?
O5 P1 O1 Zn1 13.05(14) 8_655 . . . ?
O10 P1 O1 Zn2 -54.26(13) . . . . ?
O3 P1 O1 Zn2 69.41(13) 8_655 . . . ?
O5 P1 O1 Zn2 -173.80(10) 8_655 . . . ?
O4 Zn1 O1 P1 73.71(13) . . . . ?
O3 Zn1 O1 P1 -174.41(12) . . . . ?
O2 Zn1 O1 P1 -47.50(13) . . . . ?
O4 Zn1 O1 Zn2 -100.18(9) . . . . ?
O3 Zn1 O1 Zn2 11.71(9) . . . . ?
O2 Zn1 O1 Zn2 138.62(8) . . . . ?
O7 Zn2 O1 P1 -98.07(12) . . . . ?
O6 Zn2 O1 P1 28.91(13) . . . . ?
O5 Zn2 O1 P1 141.40(10) . . . . ?
O7 Zn2 O1 Zn1 76.11(9) . . . . ?
O6 Zn2 O1 Zn1 -156.91(8) . . . . ?
O5 Zn2 O1 Zn1 -44.42(9) . . . . ?
O4 Zn1 O2 P3 84.56(15) . . . 8_665 ?
O3 Zn1 O2 P3 -50.03(17) . . . 8_665 ?
O1 Zn1 O2 P3 -158.57(13) . . . 8_665 ?
O4 Zn1 O2 Zn3 -88.24(12) . . . 8_655 ?
O3 Zn1 O2 Zn3 137.17(10) . . . 8_655 ?
O1 Zn1 O2 Zn3 28.63(12) . . . 8_655 ?
O4 Zn1 O3 P1 169.65(12) . . . 8_665 ?
O2 Zn1 O3 P1 -53.22(16) . . . 8_665 ?
O1 Zn1 O3 P1 57.23(14) . . . 8_665 ?
O3 Zn1 O4 P2 64.98(15) . . . 6_556 ?
O2 Zn1 O4 P2 -76.41(15) . . . 6_556 ?
O1 Zn1 O4 P2 170.42(12) . . . 6_556 ?
O7 Zn2 O5 P1 -86.24(11) . . . 8_665 ?
O6 Zn2 O5 P1 143.40(10) . . . 8_665 ?
O1 Zn2 O5 P1 29.26(12) . . . 8_665 ?
O7 Zn2 O5 Zn3 104.16(9) . . . . ?
O6 Zn2 O5 Zn3 -26.20(9) . . . . ?
O1 Zn2 O5 Zn3 -140.34(7) . . . . ?
O9 Zn3 O5 P1 -59.44(14) . . . 8_665 ?
O8 Zn3 O5 P1 177.09(12) . . . 8_665 ?
O2 Zn3 O5 P1 59.92(13) 8_665 . . 8_665 ?
P3 Zn3 O5 P1 67.88(13) 1_565 . . 8_665 ?
O9 Zn3 O5 Zn2 108.47(9) . . . . ?
O8 Zn3 O5 Zn2 -15.00(9) . . . . ?
O2 Zn3 O5 Zn2 -132.16(8) 8_665 . . . ?
P3 Zn3 O5 Zn2 -124.20(6) 1_565 . . . ?
O8 P2 O6 Zn2 -32.66(15) . . . . ?
O9 P2 O6 Zn2 -157.33(11) 5_675 . . . ?
O4 P2 O6 Zn2 86.47(13) 6_656 . . . ?
O8 P2 O6 Zn4 153.58(10) . . . . ?
O9 P2 O6 Zn4 28.90(13) 5_675 . . . ?
O4 P2 O6 Zn4 -87.30(11) 6_656 . . . ?
O7 Zn2 O6 P2 -63.24(14) . . . . ?
O5 Zn2 O6 P2 62.22(12) . . . . ?
O1 Zn2 O6 P2 -179.77(11) . . . . ?
O7 Zn2 O6 Zn4 110.08(11) . . . . ?
O5 Zn2 O6 Zn4 -124.46(10) . . . . ?
O1 Zn2 O6 Zn4 -6.45(12) . . . . ?
O11 Zn4 O6 P2 60.44(12) . . . . ?
O10 Zn4 O6 P2 -177.17(10) . . . . ?
O12 Zn4 O6 P2 -69.37(11) . . . . ?
O11 Zn4 O6 Zn2 -113.38(11) . . . . ?
O10 Zn4 O6 Zn2 9.01(12) . . . . ?
O12 Zn4 O6 Zn2 116.80(10) . . . . ?
O6 Zn2 O7 P3 31.1(3) . . . 3_655 ?
O5 Zn2 O7 P3 -90.4(3) . . . 3_655 ?
O1 Zn2 O7 P3 149.1(2) . . . 3_655 ?
O9 P2 O8 Zn3 81.32(17) 5_675 . . . ?
O4 P2 O8 Zn3 -158.14(14) 6_656 . . . ?
O6 P2 O8 Zn3 -38.81(18) . . . . ?
O9 Zn3 O8 P2 -55.98(18) . . . . ?
O2 Zn3 O8 P2 161.66(13) 8_665 . . . ?
O5 Zn3 O8 P2 62.28(16) . . . . ?
P3 Zn3 O8 P2 -170.12(14) 1_565 . . . ?
O8 Zn3 O9 P2 -15.0(2) . . . 5_675 ?
O2 Zn3 O9 P2 127.24(18) 8_665 . . 5_675 ?
O5 Zn3 O9 P2 -128.25(18) . . . 5_675 ?
P3 Zn3 O9 P2 95.09(19) 1_565 . . 5_675 ?
O3 P1 O10 Zn4 -56.55(16) 8_655 . . . ?
O5 P1 O10 Zn4 -176.49(12) 8_655 . . . ?
O1 P1 O10 Zn4 64.59(16) . . . . ?
O11 Zn4 O10 P1 71.24(16) . . . . ?
O12 Zn4 O10 P1 -154.32(13) . . . . ?
O6 Zn4 O10 P1 -40.62(15) . . . . ?
O7 P3 O11 Zn4 -148.0(2) 3_645 . . . ?
O12 P3 O11 Zn4 90.5(2) 5_665 . . . ?
O2 P3 O11 Zn4 -23.8(3) 8_655 . . . ?
O10 Zn4 O11 P3 30.1(2) . . . . ?
O12 Zn4 O11 P3 -95.5(2) . . . . ?
O6 Zn4 O11 P3 141.9(2) . . . . ?
O11 Zn4 O12 P3 22.76(16) . . . 5_665 ?
O10 Zn4 O12 P3 -109.69(13) . . . 5_665 ?
O6 Zn4 O12 P3 142.03(12) . . . 5_665 ?
H1N N1 C1 H1C -56(4) . . . . ?
H1N N1 C1 H2C 72(5) . . . . ?
H1N N1 C1 H3C -168(4) . . . . ?
H2N N1 C1 H1C -178(4) . . . . ?
H2N N1 C1 H2C -50(5) . . . . ?
H2N N1 C1 H3C 70(4) . . . . ?
H3N N1 C1 H1C 59(4) . . . . ?
H3N N1 C1 H2C -173(5) . . . . ?
H3N N1 C1 H3C -53(4) . . . . ?
